data_7051730
loop_
_publ_author_name
'Xie, Xiangyun'
'Liu, Lang'
'Jia, Dianzeng'
'Guo, Jixi'
'Wu, Dongling'
'Xie, Xiaolin'

_publ_section_title
;
 Photo-switch and INHIBIT logic gate based on two pyrazolone
 thiosemicarbazone derivatives
;
_journal_issue 11
_journal_name_full 'New Journal of Chemistry'
_journal_page_first 2232
_journal_paper_doi 10.1039/b908326j
_journal_volume 33
_journal_year 2009
_chemical_formula_sum 'C20 H20 F N5 O S'
_chemical_formula_weight 397.47
_chemical_name_systematic
;
?
;
_space_group_IT_number 60
_symmetry_cell_setting orthorhombic
_symmetry_space_group_name_Hall '-P 2n 2ab'
_symmetry_space_group_name_H-M 'P b c n'
_atom_sites_solution_hydrogens geom
_atom_sites_solution_primary direct
_atom_sites_solution_secondary difmap
_audit_creation_method SHELXL-97
_cell_angle_alpha 90.00
_cell_angle_beta 90.00
_cell_angle_gamma 90.00
_cell_formula_units_Z 8
_cell_length_a 13.9254(3)
_cell_length_b 13.0617(3)
_cell_length_c 21.3133(4)
_cell_measurement_reflns_used 36743
_cell_measurement_temperature 153(2)
_cell_measurement_theta_max 27.48
_cell_measurement_theta_min 3.12
_cell_volume 3876.66(14)
_computing_cell_refinement 'Bruker FRAMBO'
_computing_data_collection 'Bruker FRAMBO'
_computing_data_reduction 'Bruker SAINT'
_computing_molecular_graphics 'Bruker SHELXTL'
_computing_publication_material 'Bruker SHELXTL'
_computing_structure_refinement 'SHELXL-97 (Sheldrick, 1997)'
_computing_structure_solution 'SHELXS-97 (Sheldrick, 1990)'
_diffrn_ambient_temperature 153(2)
_diffrn_measured_fraction_theta_full 0.998
_diffrn_measured_fraction_theta_max 0.998
_diffrn_measurement_device_type 'multiwire proportional'
_diffrn_measurement_method 'phi and omega scans'
_diffrn_radiation_monochromator graphite
_diffrn_radiation_source 'fine-focus sealed tube'
_diffrn_radiation_type MoK\a
_diffrn_radiation_wavelength 0.71073
_diffrn_reflns_av_R_equivalents 0.0256
_diffrn_reflns_av_sigmaI/netI 0.0145
_diffrn_reflns_limit_h_max 18
_diffrn_reflns_limit_h_min -18
_diffrn_reflns_limit_k_max 16
_diffrn_reflns_limit_k_min -16
_diffrn_reflns_limit_l_max 27
_diffrn_reflns_limit_l_min -27
_diffrn_reflns_number 34491
_diffrn_reflns_theta_full 27.48
_diffrn_reflns_theta_max 27.48
_diffrn_reflns_theta_min 3.12
_diffrn_standards_decay_% 0
_diffrn_standards_interval_count 0
_diffrn_standards_interval_time 0
_diffrn_standards_number 0
_exptl_absorpt_coefficient_mu 0.197
_exptl_absorpt_correction_T_max 0.9252
_exptl_absorpt_correction_T_min 0.8908
_exptl_absorpt_correction_type none
_exptl_crystal_colour yellow
_exptl_crystal_density_diffrn 1.362
_exptl_crystal_density_method 'not measured'
_exptl_crystal_description chunk
_exptl_crystal_F_000 1664
_exptl_crystal_size_max 0.60
_exptl_crystal_size_mid 0.57
_exptl_crystal_size_min 0.40
_refine_diff_density_max 0.375
_refine_diff_density_min -0.219
_refine_diff_density_rms 0.042
_refine_ls_extinction_coef 0.0015(4)
_refine_ls_extinction_expression Fc^*^=kFc[1+0.001xFc^2^\l^3^/sin(2\q)]^-1/4^
_refine_ls_extinction_method SHELXL
_refine_ls_goodness_of_fit_ref 1.000
_refine_ls_hydrogen_treatment mixed
_refine_ls_matrix_type full
_refine_ls_number_parameters 269
_refine_ls_number_reflns 4443
_refine_ls_number_restraints 3
_refine_ls_restrained_S_all 1.000
_refine_ls_R_factor_all 0.0385
_refine_ls_R_factor_gt 0.0334
_refine_ls_shift/su_max 0.001
_refine_ls_shift/su_mean 0.000
_refine_ls_structure_factor_coef Fsqd
_refine_ls_weighting_details 'calc w=1/[\s^2^(Fo^2^)+(0.0511P)^2^+1.8097P] where P=(Fo^2^+2Fc^2^)/3'
_refine_ls_weighting_scheme calc
_refine_ls_wR_factor_gt 0.0909
_refine_ls_wR_factor_ref 0.0946
_reflns_number_gt 3898
_reflns_number_total 4443
_reflns_threshold_expression >2sigma(I)
_cod_data_source_file b908326j.txt
_cod_data_source_block 2
_cod_depositor_comments
;
The following automatic conversions were performed:
'_symmetry_cell_setting' value 'Orthorhombic' changed to 'orthorhombic'
according to '/home/saulius/struct/CIF-dictionaries/cif_core.dic'
dictionary named 'cif_core.dic' version 2.4.1 from 2010-06-29.

Automatic conversion script
Id: cif_fix_enum 1527 2010-12-29 10:47:43Z saulius 
;
_cod_original_sg_symbol_H-M Pbcn
_cod_database_code 7051730

loop_
_symmetry_equiv_pos_as_xyz
'x, y, z'
'-x+1/2, -y+1/2, z+1/2'
'-x, y, -z+1/2'
'x+1/2, -y+1/2, -z'
'-x, -y, -z'
'x-1/2, y-1/2, -z-1/2'
'x, -y, z-1/2'
'-x-1/2, y-1/2, z'

loop_
_atom_site_label
_atom_site_type_symbol
_atom_site_fract_x
_atom_site_fract_y
_atom_site_fract_z
_atom_site_U_iso_or_equiv
_atom_site_adp_type
_atom_site_occupancy
_atom_site_symmetry_multiplicity
_atom_site_calc_flag
_atom_site_refinement_flags
_atom_site_disorder_assembly
_atom_site_disorder_group
S S 0.68865(2) 0.57239(2) 0.674266(14) 0.02360(10) Uani 1 1 d . . .
F F 0.81429(7) 0.45241(6) 0.35507(4) 0.0358(2) Uani 1 1 d . . .
O O 0.65051(7) 0.38474(7) 0.52464(4) 0.0255(2) Uani 1 1 d . . .
N1 N 0.53669(8) 0.37265(8) 0.44539(5) 0.0215(2) Uani 1 1 d . . .
N2 N 0.52016(8) 0.42187(8) 0.38896(5) 0.0222(2) Uani 1 1 d D . .
N3 N 0.75109(7) 0.61311(8) 0.49746(4) 0.0196(2) Uani 1 1 d . . .
N4 N 0.70772(8) 0.57826(8) 0.55161(5) 0.0204(2) Uani 1 1 d D . .
N5 N 0.78775(8) 0.70577(8) 0.60400(5) 0.0231(2) Uani 1 1 d D . .
C1 C 0.48397(10) 0.24454(11) 0.51975(7) 0.0310(3) Uani 1 1 d . . .
H1 H 0.5049 0.2869 0.5533 0.037 Uiso 1 1 calc R . .
C2 C 0.44344(12) 0.14944(13) 0.53145(9) 0.0437(4) Uani 1 1 d . . .
H2 H 0.4378 0.1258 0.5734 0.052 Uiso 1 1 calc R . .
C3 C 0.41120(12) 0.08864(12) 0.48285(10) 0.0478(4) Uani 1 1 d . . .
H3 H 0.3838 0.0235 0.4915 0.057 Uiso 1 1 calc R . .
C4 C 0.41864(12) 0.12214(12) 0.42185(9) 0.0443(4) Uani 1 1 d . . .
H4 H 0.3950 0.0809 0.3886 0.053 Uiso 1 1 calc R . .
C5 C 0.46075(11) 0.21629(11) 0.40882(7) 0.0328(3) Uani 1 1 d . . .
H5 H 0.4671 0.2391 0.3667 0.039 Uiso 1 1 calc R . .
C6 C 0.49326(9) 0.27635(9) 0.45780(6) 0.0230(3) Uani 1 1 d . . .
C7 C 0.61488(9) 0.41730(9) 0.47466(5) 0.0197(2) Uani 1 1 d . . .
C8 C 0.64259(9) 0.50208(9) 0.43504(5) 0.0189(2) Uani 1 1 d . . .
C9 C 0.58088(9) 0.50090(9) 0.38391(5) 0.0200(2) Uani 1 1 d . . .
C10 C 0.57138(10) 0.56989(10) 0.32834(6) 0.0269(3) Uani 1 1 d . . .
H10A H 0.5056 0.5662 0.3121 0.032 Uiso 1 1 calc R . .
H10B H 0.6165 0.5483 0.2956 0.032 Uiso 1 1 calc R . .
H10C H 0.5858 0.6404 0.3408 0.032 Uiso 1 1 calc R . .
C11 C 0.72075(9) 0.57574(9) 0.44489(5) 0.0187(2) Uani 1 1 d . . .
C12 C 0.77109(9) 0.61792(9) 0.38884(5) 0.0200(2) Uani 1 1 d . . .
C13 C 0.81550(9) 0.55506(10) 0.34528(6) 0.0243(3) Uani 1 1 d . . .
C14 C 0.86183(10) 0.59092(11) 0.29247(6) 0.0300(3) Uani 1 1 d . . .
H14 H 0.8919 0.5451 0.2640 0.036 Uiso 1 1 calc R . .
C15 C 0.86317(10) 0.69587(11) 0.28217(6) 0.0312(3) Uani 1 1 d . . .
H15 H 0.8942 0.7227 0.2460 0.037 Uiso 1 1 calc R . .
C16 C 0.81962(10) 0.76131(11) 0.32425(6) 0.0296(3) Uani 1 1 d . . .
H16 H 0.8201 0.8330 0.3166 0.036 Uiso 1 1 calc R . .
C17 C 0.77502(9) 0.72340(10) 0.37772(6) 0.0242(3) Uani 1 1 d . . .
H17 H 0.7470 0.7694 0.4069 0.029 Uiso 1 1 calc R . .
C18 C 0.73307(9) 0.62364(9) 0.60669(5) 0.0195(2) Uani 1 1 d . . .
C19 C 0.81694(11) 0.76543(11) 0.65861(6) 0.0313(3) Uani 1 1 d . . .
H19A H 0.7612 0.7735 0.6870 0.038 Uiso 1 1 calc R . .
H19B H 0.8368 0.8346 0.6447 0.038 Uiso 1 1 calc R . .
C20 C 0.89844(13) 0.71672(14) 0.69435(8) 0.0463(4) Uani 1 1 d . . .
H20A H 0.9543 0.7097 0.6667 0.056 Uiso 1 1 calc R . .
H20B H 0.8787 0.6489 0.7092 0.056 Uiso 1 1 calc R . .
H20C H 0.9153 0.7598 0.7303 0.056 Uiso 1 1 calc R . .
H4N H 0.6863(11) 0.5158(8) 0.5510(8) 0.033(4) Uiso 1 1 d D . .
H5N H 0.8061(11) 0.7276(12) 0.5677(5) 0.030(4) Uiso 1 1 d D . .
H2N H 0.4634(8) 0.4173(14) 0.3725(8) 0.045(5) Uiso 1 1 d D . .

loop_
_atom_site_aniso_label
_atom_site_aniso_U_11
_atom_site_aniso_U_22
_atom_site_aniso_U_33
_atom_site_aniso_U_23
_atom_site_aniso_U_13
_atom_site_aniso_U_12
S 0.02821(18) 0.02594(17) 0.01664(15) 0.00210(11) -0.00222(11) -0.00738(12)
F 0.0505(5) 0.0205(4) 0.0364(5) -0.0007(3) 0.0060(4) 0.0032(4)
O 0.0360(5) 0.0200(4) 0.0206(4) 0.0050(3) -0.0074(4) -0.0037(4)
N1 0.0259(5) 0.0195(5) 0.0191(5) 0.0035(4) -0.0026(4) -0.0040(4)
N2 0.0236(5) 0.0229(5) 0.0202(5) 0.0038(4) -0.0050(4) -0.0027(4)
N3 0.0225(5) 0.0194(5) 0.0170(4) 0.0016(4) -0.0004(4) -0.0008(4)
N4 0.0246(5) 0.0197(5) 0.0170(5) 0.0001(4) -0.0007(4) -0.0049(4)
N5 0.0292(6) 0.0244(5) 0.0157(5) 0.0004(4) -0.0004(4) -0.0067(4)
C1 0.0295(7) 0.0303(7) 0.0333(7) 0.0074(6) 0.0039(6) -0.0033(6)
C2 0.0371(8) 0.0401(9) 0.0540(10) 0.0215(7) 0.0033(7) -0.0093(7)
C3 0.0338(8) 0.0284(7) 0.0811(13) 0.0174(8) -0.0042(8) -0.0122(6)
C4 0.0390(9) 0.0275(7) 0.0662(11) -0.0030(7) -0.0091(8) -0.0107(6)
C5 0.0336(7) 0.0262(7) 0.0387(7) -0.0002(6) -0.0032(6) -0.0071(6)
C6 0.0194(6) 0.0185(5) 0.0309(6) 0.0027(5) 0.0018(5) -0.0010(4)
C7 0.0241(6) 0.0167(5) 0.0182(5) -0.0007(4) -0.0014(5) 0.0001(4)
C8 0.0226(6) 0.0170(5) 0.0169(5) 0.0005(4) -0.0019(4) -0.0002(4)
C9 0.0223(6) 0.0189(5) 0.0187(5) 0.0004(4) -0.0012(4) -0.0005(4)
C10 0.0295(7) 0.0289(7) 0.0222(6) 0.0071(5) -0.0071(5) -0.0038(5)
C11 0.0213(6) 0.0160(5) 0.0187(5) 0.0009(4) -0.0021(4) 0.0008(4)
C12 0.0214(6) 0.0206(6) 0.0181(5) 0.0017(4) -0.0036(4) -0.0029(5)
C13 0.0285(7) 0.0207(6) 0.0236(6) -0.0001(5) -0.0027(5) -0.0006(5)
C14 0.0322(7) 0.0353(7) 0.0225(6) -0.0024(5) 0.0032(5) -0.0004(6)
C15 0.0308(7) 0.0388(8) 0.0239(6) 0.0065(5) 0.0020(5) -0.0083(6)
C16 0.0334(7) 0.0244(6) 0.0312(7) 0.0065(5) -0.0017(6) -0.0074(5)
C17 0.0278(6) 0.0206(6) 0.0243(6) 0.0005(5) -0.0025(5) -0.0035(5)
C18 0.0202(6) 0.0208(6) 0.0174(5) 0.0007(4) -0.0019(4) 0.0010(4)
C19 0.0438(8) 0.0270(7) 0.0231(6) -0.0044(5) -0.0003(6) -0.0149(6)
C20 0.0511(10) 0.0544(10) 0.0333(8) 0.0037(7) -0.0170(7) -0.0249(8)

loop_
_atom_type_symbol
_atom_type_description
_atom_type_scat_dispersion_real
_atom_type_scat_dispersion_imag
_atom_type_scat_source
C C 0.0033 0.0016 'International Tables Vol C Tables 4.2.6.8 and 6.1.1.4'
H H 0.0000 0.0000 'International Tables Vol C Tables 4.2.6.8 and 6.1.1.4'
N N 0.0061 0.0033 'International Tables Vol C Tables 4.2.6.8 and 6.1.1.4'
O O 0.0106 0.0060 'International Tables Vol C Tables 4.2.6.8 and 6.1.1.4'
F F 0.0171 0.0103 'International Tables Vol C Tables 4.2.6.8 and 6.1.1.4'
S S 0.1246 0.1234 'International Tables Vol C Tables 4.2.6.8 and 6.1.1.4'

loop_
_geom_angle_atom_site_label_1
_geom_angle_atom_site_label_2
_geom_angle_atom_site_label_3
_geom_angle
_geom_angle_site_symmetry_1
_geom_angle_site_symmetry_3
_geom_angle_publ_flag
N2 N1 C7 109.09(9) . . ?
N2 N1 C6 120.19(10) . . ?
C7 N1 C6 128.62(10) . . ?
C9 N2 N1 108.86(10) . . ?
C9 N2 H2N 126.7(12) . . ?
N1 N2 H2N 118.1(13) . . ?
C11 N3 N4 117.21(10) . . ?
C18 N4 N3 117.65(10) . . ?
C18 N4 H4N 120.7(11) . . ?
N3 N4 H4N 116.6(11) . . ?
C18 N5 C19 124.17(10) . . ?
C18 N5 H5N 118.6(11) . . ?
C19 N5 H5N 117.1(11) . . ?
C2 C1 C6 118.44(14) . . ?
C2 C1 H1 120.8 . . ?
C6 C1 H1 120.8 . . ?
C3 C2 C1 120.85(15) . . ?
C3 C2 H2 119.6 . . ?
C1 C2 H2 119.6 . . ?
C4 C3 C2 120.12(14) . . ?
C4 C3 H3 119.9 . . ?
C2 C3 H3 119.9 . . ?
C3 C4 C5 120.12(16) . . ?
C3 C4 H4 119.9 . . ?
C5 C4 H4 119.9 . . ?
C6 C5 C4 119.29(15) . . ?
C6 C5 H5 120.4 . . ?
C4 C5 H5 120.4 . . ?
C5 C6 C1 121.15(12) . . ?
C5 C6 N1 120.09(12) . . ?
C1 C6 N1 118.76(12) . . ?
O C7 N1 123.59(11) . . ?
O C7 C8 130.75(11) . . ?
N1 C7 C8 105.64(10) . . ?
C9 C8 C7 106.55(10) . . ?
C9 C8 C11 125.37(10) . . ?
C7 C8 C11 128.08(10) . . ?
N2 C9 C8 109.67(10) . . ?
N2 C9 C10 118.22(11) . . ?
C8 C9 C10 132.10(11) . . ?
C9 C10 H10A 109.5 . . ?
C9 C10 H10B 109.5 . . ?
H10A C10 H10B 109.5 . . ?
C9 C10 H10C 109.5 . . ?
H10A C10 H10C 109.5 . . ?
H10B C10 H10C 109.5 . . ?
N3 C11 C8 127.86(11) . . ?
N3 C11 C12 113.66(10) . . ?
C8 C11 C12 118.44(10) . . ?
C13 C12 C17 116.92(11) . . ?
C13 C12 C11 121.88(11) . . ?
C17 C12 C11 121.20(11) . . ?
F C13 C14 117.82(12) . . ?
F C13 C12 118.49(11) . . ?
C14 C13 C12 123.68(12) . . ?
C13 C14 C15 118.07(13) . . ?
C13 C14 H14 121.0 . . ?
C15 C14 H14 121.0 . . ?
C16 C15 C14 120.21(12) . . ?
C16 C15 H15 119.9 . . ?
C14 C15 H15 119.9 . . ?
C15 C16 C17 120.60(13) . . ?
C15 C16 H16 119.7 . . ?
C17 C16 H16 119.7 . . ?
C16 C17 C12 120.50(12) . . ?
C16 C17 H17 119.8 . . ?
C12 C17 H17 119.8 . . ?
N5 C18 N4 117.84(10) . . ?
N5 C18 S 124.51(9) . . ?
N4 C18 S 117.61(9) . . ?
N5 C19 C20 112.79(13) . . ?
N5 C19 H19A 109.0 . . ?
C20 C19 H19A 109.0 . . ?
N5 C19 H19B 109.0 . . ?
C20 C19 H19B 109.0 . . ?
H19A C19 H19B 107.8 . . ?
C19 C20 H20A 109.5 . . ?
C19 C20 H20B 109.5 . . ?
H20A C20 H20B 109.5 . . ?
C19 C20 H20C 109.5 . . ?
H20A C20 H20C 109.5 . . ?
H20B C20 H20C 109.5 . . ?

loop_
_geom_bond_atom_site_label_1
_geom_bond_atom_site_label_2
_geom_bond_distance
_geom_bond_site_symmetry_2
_geom_bond_publ_flag
S C18 1.7044(12) . ?
F C13 1.3571(15) . ?
O C7 1.2498(14) . ?
N1 N2 1.3831(14) . ?
N1 C7 1.3838(16) . ?
N1 C6 1.4205(15) . ?
N2 C9 1.3386(16) . ?
N2 H2N 0.866(9) . ?
N3 C11 1.2930(15) . ?
N3 N4 1.3798(14) . ?
N4 C18 1.3616(15) . ?
N4 H4N 0.869(9) . ?
N5 C18 1.3169(16) . ?
N5 C19 1.4586(16) . ?
N5 H5N 0.863(9) . ?
C1 C2 1.387(2) . ?
C1 C6 1.3901(19) . ?
C1 H1 0.9500 . ?
C2 C3 1.380(3) . ?
C2 H2 0.9500 . ?
C3 C4 1.376(3) . ?
C3 H3 0.9500 . ?
C4 C5 1.390(2) . ?
C4 H4 0.9500 . ?
C5 C6 1.3822(19) . ?
C5 H5 0.9500 . ?
C7 C8 1.4451(16) . ?
C8 C9 1.3879(16) . ?
C8 C11 1.4678(16) . ?
C9 C10 1.4941(16) . ?
C10 H10A 0.9800 . ?
C10 H10B 0.9800 . ?
C10 H10C 0.9800 . ?
C11 C12 1.4907(16) . ?
C12 C13 1.3852(18) . ?
C12 C17 1.3991(17) . ?
C13 C14 1.3793(19) . ?
C14 C15 1.388(2) . ?
C14 H14 0.9500 . ?
C15 C16 1.379(2) . ?
C15 H15 0.9500 . ?
C16 C17 1.3890(18) . ?
C16 H16 0.9500 . ?
C17 H17 0.9500 . ?
C19 C20 1.508(2) . ?
C19 H19A 0.9900 . ?
C19 H19B 0.9900 . ?
C20 H20A 0.9800 . ?
C20 H20B 0.9800 . ?
C20 H20C 0.9800 . ?

loop_
_geom_hbond_atom_site_label_D
_geom_hbond_atom_site_label_H
_geom_hbond_atom_site_label_A
_geom_hbond_distance_DH
_geom_hbond_distance_HA
_geom_hbond_distance_DA
_geom_hbond_angle_DHA
_geom_hbond_site_symmetry_A
N2 H2N S 0.866(9) 2.345(10) 3.2057(11) 172.6(17) 5_666
N4 H4N O 0.869(9) 1.869(10) 2.7118(13) 163.0(16) .
N5 H5N O 0.863(9) 2.328(13) 3.0107(13) 136.2(14) 8_765

loop_
_geom_torsion_atom_site_label_1
_geom_torsion_atom_site_label_2
_geom_torsion_atom_site_label_3
_geom_torsion_atom_site_label_4
_geom_torsion
_geom_torsion_site_symmetry_1
_geom_torsion_site_symmetry_2
_geom_torsion_site_symmetry_3
_geom_torsion_site_symmetry_4
_geom_torsion_publ_flag
C7 N1 N2 C9 -4.55(14) . . . . ?
C6 N1 N2 C9 -169.43(11) . . . . ?
C11 N3 N4 C18 -174.27(11) . . . . ?
C6 C1 C2 C3 -1.3(2) . . . . ?
C1 C2 C3 C4 -0.3(3) . . . . ?
C2 C3 C4 C5 1.5(3) . . . . ?
C3 C4 C5 C6 -1.2(2) . . . . ?
C4 C5 C6 C1 -0.4(2) . . . . ?
C4 C5 C6 N1 179.84(13) . . . . ?
C2 C1 C6 C5 1.7(2) . . . . ?
C2 C1 C6 N1 -178.59(13) . . . . ?
N2 N1 C6 C5 20.72(18) . . . . ?
C7 N1 C6 C5 -140.89(14) . . . . ?
N2 N1 C6 C1 -159.00(12) . . . . ?
C7 N1 C6 C1 39.39(19) . . . . ?
N2 N1 C7 O -175.30(11) . . . . ?
C6 N1 C7 O -12.1(2) . . . . ?
N2 N1 C7 C8 3.68(13) . . . . ?
C6 N1 C7 C8 166.91(12) . . . . ?
O C7 C8 C9 177.31(13) . . . . ?
N1 C7 C8 C9 -1.56(13) . . . . ?
O C7 C8 C11 -2.0(2) . . . . ?
N1 C7 C8 C11 179.12(11) . . . . ?
N1 N2 C9 C8 3.50(14) . . . . ?
N1 N2 C9 C10 -175.81(11) . . . . ?
C7 C8 C9 N2 -1.18(14) . . . . ?
C11 C8 C9 N2 178.17(11) . . . . ?
C7 C8 C9 C10 178.00(13) . . . . ?
C11 C8 C9 C10 -2.7(2) . . . . ?
N4 N3 C11 C8 2.16(18) . . . . ?
N4 N3 C11 C12 179.70(10) . . . . ?
C9 C8 C11 N3 145.67(13) . . . . ?
C7 C8 C11 N3 -35.1(2) . . . . ?
C9 C8 C11 C12 -31.77(17) . . . . ?
C7 C8 C11 C12 147.43(12) . . . . ?
N3 C11 C12 C13 125.05(13) . . . . ?
C8 C11 C12 C13 -57.17(16) . . . . ?
N3 C11 C12 C17 -55.34(16) . . . . ?
C8 C11 C12 C17 122.45(13) . . . . ?
C17 C12 C13 F 179.06(11) . . . . ?
C11 C12 C13 F -1.31(18) . . . . ?
C17 C12 C13 C14 -0.40(19) . . . . ?
C11 C12 C13 C14 179.23(12) . . . . ?
F C13 C14 C15 179.91(12) . . . . ?
C12 C13 C14 C15 -0.6(2) . . . . ?
C13 C14 C15 C16 0.4(2) . . . . ?
C14 C15 C16 C17 0.8(2) . . . . ?
C15 C16 C17 C12 -1.9(2) . . . . ?
C13 C12 C17 C16 1.64(19) . . . . ?
C11 C12 C17 C16 -177.99(12) . . . . ?
C19 N5 C18 N4 176.94(12) . . . . ?
C19 N5 C18 S -0.91(19) . . . . ?
N3 N4 C18 N5 8.34(17) . . . . ?
N3 N4 C18 S -173.65(8) . . . . ?
C18 N5 C19 C20 78.80(17) . . . . ?

loop_
_cod_related_entry_id
_cod_related_entry_database
_cod_related_entry_code
1 ChemSpider 30652903
